data_7117906
loop_
_publ_author_name
'Hoppenheit, R.'
'Lork, E.'
'Petersen, J.'
'Mews, R.'

_publ_section_title
;
 A sulfur nitrogen triple, double and single bond in one ligand: synthesis
 and structure of (Co (N S F2 N S (O) F2)4) (As F6)2 S O2
;
_journal_name_full 'Chemical Communications'
_journal_page_first 1659
_journal_page_last 1660
_journal_volume 1997
_journal_year 1997
_chemical_formula_sum 'As2 Co F28 N8 O6 S9'
_chemical_name_systematic '(Co (N S F2 N S (O) F2)4) (As F6)2 S O2'
_space_group_IT_number 14
_symmetry_space_group_name_Hall '-P 2ybc'
_symmetry_space_group_name_H-M 'P 1 21/c 1'
_cell_angle_alpha 90
_cell_angle_beta 116.54
_cell_angle_gamma 90
_cell_formula_units_Z 4
_cell_length_a 17.126
_cell_length_b 11.424
_cell_length_c 18.441
_cell_volume 3227.740
_citation_journal_id_ASTM CHCOFS
_cod_data_source_file Hoppenheit_CHCOFS_1997_474.cif
_cod_data_source_block As2Co1F28N8O6S9
_cod_original_cell_volume 3227.739
_cod_original_formula_sum 'As2 Co1 F28 N8 O6 S9'
_cod_database_code 7117906

loop_
_symmetry_equiv_pos_as_xyz
x,y,z
-x,y+1/2,-z+1/2
-x,-y,-z
x,-y-1/2,z-1/2

loop_
_atom_site_label
_atom_site_type_symbol
_atom_site_fract_x
_atom_site_fract_y
_atom_site_fract_z
_atom_site_occupancy
_atom_site_U_iso_or_equiv
S4 S+6 0.08475 -0.2914 0.17658 1 0.0
F24 F-1 0.4289 0.1205 0.0688 1 0.0
F11 F-1 0.3032 -0.118 0.3675 1 0.0
Co1 Co+2 0.23262 0.05926 0.15452 1 0.0
N2 N-3 0.3634 -0.1219 0.0169 1 0.0
F9 F-1 0.4765 0.1197 0.3427 1 0.0
O2 O-2 0.1735 -0.2745 0.2217 1 0.0
F28 F-1 0.4321 0.2205 0.1852 1 0.0
F10 F-1 0.3899 0.2329 0.3736 1 0.0
N7 N-3 0.2001 0.212 0.1008 1 0.0
F2 F-1 0.4493 -0.0907 0.1573 1 0.0
F25 F-1 0.5395 0.3547 0.1827 1 0.0
F15 F-1 0.3841 0.5094 0.1648 1 0.0
S7 S+6 0.18611 0.31632 0.05875 1 0.0
F17 F-1 0.9395 0.0869 0.5618 1 0.0
F19 F-1 0.9991 0.2743 0.6228 1 0.0
N4 N-3 0.0188 -0.1955 0.1377 1 0.0
N1 N-3 0.2905 -0.0369 0.1044 1 0.0
S6 S+6 0.35019 -0.03427 0.43668 1 0.0
F18 F-1 0.8555 0.345 0.5861 1 0.0
F22 F-1 0.7955 0.1601 0.5264 1 0.0
N5 N-3 0.315 0.0831 0.2682 1 0.0
O5 O-2 0.1536 0.4152 0.2273 1 0.0
N6 N-3 0.4149 0.038 0.4223 1 0.0
S2 S+6 0.32289 -0.04222 -0.05504 1 0.0
N3 N-3 0.1283 -0.0243 0.1469 1 0.0
F12 F-1 0.2709 0.0397 0.4213 1 0.0
F16 F-1 0.2771 0.5725 0.1907 1 0.0
F23 F-1 0.5332 0.2558 0.0648 1 0.0
As1 As+5 0.89743 0.216 0.57322 1 0.0
F1 F-1 0.353 -0.2371 0.1162 1 0.0
O3 O-2 0.3802 -0.0914 0.5103 1 0.0
F21 F-1 0.9059 0.1685 0.6648 1 0.0
S1 S+6 0.35303 -0.10728 0.0976 1 0.0
S9 S+4 0.12765 0.3315 0.26851 1 0.0
As2 As+5 0.48385 0.23736 0.12624 1 0.0
F6 F-1 -0.033 -0.0316 0.056 1 0.0
N8 N-3 0.2429 0.4311 0.0871 1 0.0
F5 F-1 0.0082 -0.0097 0.1886 1 0.0
S8 S+6 0.30781 0.45867 0.1721 1 0.0
F4 F-1 0.2882 -0.1245 -0.1266 1 0.0
S5 S+6 0.38704 0.11045 0.34057 1 0.0
F7 F-1 0.0672 -0.3819 0.1122 1 0.0
F14 F-1 0.1775 0.3138 -0.0268 1 0.0
O6 O-2 0.1673 0.2227 0.2865 1 0.0
F8 F-1 0.0472 -0.3611 0.2226 1 0.0
F20 F-1 0.8907 0.2666 0.4843 1 0.0
O4 O-2 0.3346 0.384 0.2371 1 0.0
O1 O-2 0.2632 0.0463 -0.066 1 0.0
F3 F-1 0.3972 0.0031 -0.0693 1 0.0
F27 F-1 0.565 0.1471 0.1871 1 0.0
F26 F-1 0.4011 0.327 0.0644 1 0.0
F13 F-1 0.0967 0.372 0.032 1 0.0
S3 S+6 0.04632 -0.06275 0.13517 1 0.0
